data_7237043
loop_
_publ_author_name
'Li, Hongdao'
'Sun, Zan'
'Sun, Juan'
'Xi, Lu'
'Guo, Jianni'
'Sun, Guifang'
'Xie, Jing'
'Ma, Yue'
'Li, Licun'

_publ_section_title
;
 Single-molecule magnet behavior in a CuII-decorated {DyIII2} complex with
 nitronyl nitroxide biradicals
;
_journal_issue 8
_journal_name_full 'Journal of Materials Chemistry C'
_journal_page_first 2060
_journal_paper_doi 10.1039/C7TC05377K
_journal_volume 6
_journal_year 2018
_chemical_formula_moiety 'C100 H72 Cu2 F60 N10 O30 Tb2'
_chemical_formula_sum 'C100 H72 Cu2 F60 N10 O30 Tb2'
_chemical_formula_weight 3478.64
_space_group_crystal_system triclinic
_space_group_IT_number 2
_space_group_name_Hall '-P 1'
_space_group_name_H-M_alt 'P -1'
_atom_sites_solution_hydrogens geom
_audit_block_doi 10.5517/ccdc.csd.cc1q8f7n
_audit_creation_method SHELXL-2014/7
_audit_update_record
;
2017-11-22 deposited with the CCDC.
2018-01-24 downloaded from the CCDC.
;
_cell_angle_alpha 67.472(5)
_cell_angle_beta 87.281(8)
_cell_angle_gamma 65.694(6)
_cell_formula_units_Z 1
_cell_length_a 15.3234(10)
_cell_length_b 15.4902(3)
_cell_length_c 16.3818(10)
_cell_measurement_reflns_used 11019
_cell_measurement_temperature 113(2)
_cell_measurement_theta_max 27.5
_cell_measurement_theta_min 3.1
_cell_volume 3245.1(4)
_computing_cell_refinement crystalclear
_computing_data_collection crystalclear
_computing_data_reduction crystalclear
_computing_molecular_graphics 'Bruker SHELXTL'
_computing_publication_material 'Bruker SHELXTL'
_computing_structure_refinement 'SHELXL-2014/7 (Sheldrick, 2014)'
_computing_structure_solution 'SHELXL-2014/7 (Sheldrick, 2014)'
_diffrn_ambient_temperature 113(2)
_diffrn_measured_fraction_theta_full 0.989
_diffrn_measured_fraction_theta_max 0.977
_diffrn_measurement_device_type 'CCD area detector'
_diffrn_radiation_type MoK\a
_diffrn_radiation_wavelength 0.71073
_diffrn_reflns_av_R_equivalents 0.0426
_diffrn_reflns_av_unetI/netI 0.0372
_diffrn_reflns_Laue_measured_fraction_full 0.989
_diffrn_reflns_Laue_measured_fraction_max 0.977
_diffrn_reflns_limit_h_max 19
_diffrn_reflns_limit_h_min -19
_diffrn_reflns_limit_k_max 20
_diffrn_reflns_limit_k_min -20
_diffrn_reflns_limit_l_max 21
_diffrn_reflns_limit_l_min -21
_diffrn_reflns_number 42095
_diffrn_reflns_point_group_measured_fraction_full 0.989
_diffrn_reflns_point_group_measured_fraction_max 0.977
_diffrn_reflns_theta_full 25.242
_diffrn_reflns_theta_max 27.555
_diffrn_reflns_theta_min 3.075
_exptl_absorpt_coefficient_mu 1.560
_exptl_absorpt_correction_T_max 0.767
_exptl_absorpt_correction_T_min 0.739
_exptl_absorpt_correction_type multi-scan
_exptl_absorpt_process_details CrystalClear
_exptl_crystal_colour red
_exptl_crystal_density_diffrn 1.780
_exptl_crystal_description Prism
_exptl_crystal_F_000 1710
_exptl_crystal_size_max 0.20
_exptl_crystal_size_mid 0.18
_exptl_crystal_size_min 0.17
_refine_diff_density_max 1.919
_refine_diff_density_min -1.428
_refine_diff_density_rms 0.150
_refine_ls_extinction_method none
_refine_ls_goodness_of_fit_ref 1.076
_refine_ls_hydrogen_treatment constr
_refine_ls_matrix_type full
_refine_ls_number_parameters 998
_refine_ls_number_reflns 14643
_refine_ls_number_restraints 88
_refine_ls_restrained_S_all 1.091
_refine_ls_R_factor_all 0.0581
_refine_ls_R_factor_gt 0.0540
_refine_ls_shift/su_max 0.000
_refine_ls_shift/su_mean 0.000
_refine_ls_structure_factor_coef Fsqd
_refine_ls_weighting_details 'w=1/[\s^2^(Fo^2^)+(0.1000P)^2^+8.0000P] where P=(Fo^2^+2Fc^2^)/3'
_refine_ls_weighting_scheme calc
_refine_ls_wR_factor_gt 0.1575
_refine_ls_wR_factor_ref 0.1603
_reflns_Friedel_coverage 0.000
_reflns_number_gt 13148
_reflns_number_total 15143
_reflns_threshold_expression 'I > 2\s(I)'
_cod_data_source_file c7tc05377k2.cif
_cod_data_source_block 3Tb
_cod_depositor_comments
;
The following automatic conversions were performed:

data item '_exptl_absorpt_correction_type' value 'Multi-scan' was
changed to 'multi-scan' in accordance with the
/home/saulius/struct/COD-crude-data/automatic-downloads/DataCite-retrospective/RSC/depositions/lib/dictionaries/cif_core.dic
dictionary named 'cif_core.dic' version 2.4.2 last updated on
2011-04-26.

Automatic conversion script
Id: cif_fix_values 6909 2019-04-08 15:41:33Z antanas 
;
_cod_original_cell_volume 3245.1(3)
_cod_database_code 7237043
_shelx_shelxl_version_number 2014/7
_shelx_space_group_comment
;
The symmetry employed for this shelxl refinement is uniquely defined
by the following loop, which should always be used as a source of
symmetry information in preference to the above space-group names.
They are only intended as comments.
;

loop_
_space_group_symop_operation_xyz
'x, y, z'
'-x, -y, -z'

loop_
_atom_site_label
_atom_site_type_symbol
_atom_site_fract_x
_atom_site_fract_y
_atom_site_fract_z
_atom_site_U_iso_or_equiv
_atom_site_adp_type
_atom_site_occupancy
_atom_site_site_symmetry_order
_atom_site_calc_flag
_atom_site_refinement_flags_posn
_atom_site_refinement_flags_adp
_atom_site_refinement_flags_occupancy
_atom_site_disorder_assembly
_atom_site_disorder_group
Tb1 Tb 0.89188(2) -0.00991(2) 0.45104(2) 0.02353(8) Uani 1 1 d . . . . .
Cu1 Cu 0.67475(4) 0.69873(4) 0.20042(3) 0.02607(13) Uani 1 1 d . . . . .
F30 F 0.5075(4) 0.9458(3) -0.0528(3) 0.0885(17) Uani 1 1 d . . . . .
F12 F 0.5451(5) 0.3278(6) 0.4493(6) 0.156(4) Uani 1 1 d . . . . .
F18 F 0.8191(4) 0.2339(4) 0.1309(3) 0.0863(15) Uani 1 1 d . . . . .
F3 F 0.8853(3) -0.3365(4) 0.4798(3) 0.0747(12) Uani 1 1 d . . . . .
F1 F 1.0228(4) -0.4107(3) 0.4440(3) 0.0848(16) Uani 1 1 d . . . . .
F10 F 0.5886(5) 0.3097(6) 0.3355(5) 0.131(3) Uani 1 1 d . . . . .
F15 F 0.5227(6) 0.0872(9) 0.3292(13) 0.278(9) Uani 1 1 d D U . . .
F2 F 1.0103(3) -0.4039(3) 0.5722(3) 0.0599(10) Uani 1 1 d . . . . .
F14 F 0.5850(8) -0.0349(10) 0.3069(7) 0.095(5) Uani 0.562(18) 1 d D . P A 2
F19 F 0.7706(3) 0.4390(4) 0.4761(3) 0.0751(13) Uani 1 1 d . . . . .
F21 F 0.7328(5) 0.5699(5) 0.5077(3) 0.103(2) Uani 1 1 d . . . . .
F7 F 0.6543(5) -0.0811(5) 0.6718(5) 0.122(3) Uani 1 1 d . . . . .
F17 F 0.6878(5) 0.2329(5) 0.0996(4) 0.112(2) Uani 1 1 d . . . . .
F25 F 0.6800(6) 0.4062(4) 0.1594(4) 0.119(2) Uani 1 1 d . . . . .
F13 F 0.5820(7) -0.0347(12) 0.4442(5) 0.211(6) Uani 1 1 d D . . . .
F11 F 0.6619(5) 0.3565(5) 0.4018(8) 0.160(4) Uani 1 1 d . . . . .
F27 F 0.6473(5) 0.4822(5) 0.0219(4) 0.0984(18) Uani 1 1 d . . . . .
F28 F 0.6347(4) 0.8844(3) -0.1085(2) 0.0695(12) Uani 1 1 d . . . . .
F4 F 1.1567(3) -0.2037(4) 0.2508(3) 0.0732(13) Uani 1 1 d . . . . .
F5 F 1.1746(4) -0.0894(5) 0.2820(4) 0.0905(18) Uani 1 1 d . . . . .
F29 F 0.5131(4) 0.8552(4) -0.1266(3) 0.0857(15) Uani 1 1 d . . . . .
F8 F 0.7655(3) -0.0819(5) 0.7452(3) 0.0921(18) Uani 1 1 d . . . . .
F16 F 0.8236(6) 0.1078(4) 0.1085(4) 0.110(2) Uani 1 1 d . . . . .
F26 F 0.5348(4) 0.5050(5) 0.1041(5) 0.1128(19) Uani 1 1 d D U . . .
F9 F 0.6241(6) 0.0358(6) 0.7028(5) 0.145(3) Uani 1 1 d . . . . .
F6 F 1.0529(5) -0.0511(5) 0.1977(4) 0.117(2) Uani 1 1 d . . . . .
O11 O 0.6474(2) 0.7809(3) 0.0742(2) 0.0300(7) Uani 1 1 d . . . . .
O13 O 0.9081(3) 0.7986(3) -0.0660(2) 0.0338(7) Uani 1 1 d . . . . .
O8 O 0.7066(3) 0.6192(3) 0.3270(2) 0.0404(8) Uani 1 1 d . . . . .
O14 O 0.6986(4) 0.7094(3) -0.1668(3) 0.0723(17) Uani 1 1 d . . . . .
O12 O 0.8042(2) 0.6899(2) 0.20747(18) 0.0216(5) Uani 1 1 d . . . . .
O4 O 0.7680(3) 0.1523(3) 0.4323(3) 0.0409(8) Uani 1 1 d . . . . .
O9 O 0.5367(2) 0.7363(3) 0.2053(2) 0.0361(8) Uani 1 1 d . . . . .
O15 O 0.9276(2) 0.3772(3) -0.1000(2) 0.0335(7) Uani 1 1 d . . . . .
O3 O 0.8127(3) -0.0312(3) 0.5780(2) 0.0424(9) Uani 1 1 d . . . . .
O7 O 0.9762(2) 0.0936(2) 0.43393(19) 0.0227(6) Uani 1 1 d . . . . .
O2 O 1.0210(3) -0.0694(2) 0.3730(2) 0.0329(7) Uani 1 1 d . . . . .
O1 O 0.9336(3) -0.1868(3) 0.4851(2) 0.0337(7) Uani 1 1 d . . . . .
O6 O 0.8446(3) 0.0838(3) 0.2953(2) 0.0377(8) Uani 1 1 d . . . . .
O10 O 0.6818(3) 0.5672(3) 0.1706(2) 0.0368(8) Uani 1 1 d . . . . .
O5 O 0.7529(3) -0.0231(3) 0.4138(3) 0.0439(9) Uani 1 1 d . . . . .
N1 N 0.9243(3) 0.3549(2) 0.2108(2) 0.0193(6) Uani 1 1 d . . . . .
N3 N 0.8778(3) 0.7971(3) 0.0076(2) 0.0219(7) Uani 1 1 d . . . . .
N5 N 0.8586(3) 0.4653(3) -0.1402(3) 0.0288(8) Uani 1 1 d . . . . .
N2 N 0.8306(2) 0.7456(2) 0.1376(2) 0.0190(6) Uani 1 1 d . . . . .
N4 N 0.7516(4) 0.6244(4) -0.1734(3) 0.0481(13) Uani 1 1 d . . . . .
C34 C 0.8483(3) 0.6284(3) -0.0215(3) 0.0203(7) Uani 1 1 d . . . . .
H34 H 0.8295 0.6895 -0.0723 0.024 Uiso 1 1 calc R U . . .
C18 C 0.9602(3) 0.1772(3) 0.3620(3) 0.0215(8) Uani 1 1 d . . . . .
C32 C 0.8989(3) 0.5342(3) 0.1383(2) 0.0188(7) Uani 1 1 d . . . . .
H32 H 0.9143 0.5323 0.1934 0.023 Uiso 1 1 calc R U . . .
C21 C 0.7017(5) 0.5241(6) 0.4733(4) 0.0615(17) Uani 1 1 d D U . . .
C35 C 0.8542(3) 0.5390(3) -0.0272(2) 0.0204(7) Uani 1 1 d . . . . .
C1 C 0.9751(5) -0.3515(5) 0.4875(4) 0.0484(14) Uani 1 1 d . . . . .
C36 C 0.8830(3) 0.4464(3) 0.0493(3) 0.0207(7) Uani 1 1 d . . . . .
H36 H 0.8882 0.3861 0.0456 0.025 Uiso 1 1 calc R U . . .
C11 C 0.6082(7) -0.0005(7) 0.3652(6) 0.112(3) Uani 1 1 d D U . . .
C17 C 0.8946(3) 0.2754(3) 0.3578(3) 0.0254(8) Uani 1 1 d . . . . .
H17 H 0.8628 0.2811 0.4066 0.030 Uiso 1 1 calc R U . . .
C14 C 0.7726(5) 0.1127(6) 0.2441(5) 0.0586(17) Uani 1 1 d . . . . .
C44 C 0.8224(3) 0.5433(3) -0.1125(3) 0.0261(8) Uani 1 1 d . . . . .
C41 C 0.9484(6) 0.9016(7) 0.0309(5) 0.070(2) Uani 1 1 d . . . . .
H41A H 0.9973 0.8427 0.0765 0.105 Uiso 1 1 calc R U . . .
H41B H 0.9359 0.9626 0.0408 0.105 Uiso 1 1 calc R U . . .
H41C H 0.9701 0.9091 -0.0263 0.105 Uiso 1 1 calc R U . . .
C4 C 1.0579(4) -0.1441(4) 0.3527(3) 0.0346(10) Uani 1 1 d . . . . .
C42 C 0.7272(4) 0.9127(4) 0.1422(5) 0.0496(15) Uani 1 1 d . . . . .
H42A H 0.6806 0.9224 0.0985 0.074 Uiso 1 1 calc R U . . .
H42B H 0.7235 0.9786 0.1351 0.074 Uiso 1 1 calc R U . . .
H42C H 0.7138 0.8791 0.2009 0.074 Uiso 1 1 calc R U . . .
C22 C 0.6488(4) 0.5962(4) 0.3776(3) 0.0389(11) Uani 1 1 d . . . . .
C40 C 0.7735(7) 0.9784(5) -0.0349(4) 0.076(3) Uani 1 1 d . . . . .
H40A H 0.7936 0.9928 -0.0932 0.114 Uiso 1 1 calc R U . . .
H40B H 0.7561 1.0376 -0.0208 0.114 Uiso 1 1 calc R U . . .
H40C H 0.7188 0.9629 -0.0339 0.114 Uiso 1 1 calc R U . . .
C28 C 0.5936(4) 0.6816(5) 0.0264(4) 0.0425(12) Uani 1 1 d . . . . .
H28 H 0.5568 0.6858 -0.0196 0.051 Uiso 1 1 calc R U . . .
C27 C 0.6353(4) 0.5875(5) 0.1009(4) 0.0404(11) Uani 1 1 d . . . . .
C20 C 0.9875(3) 0.2619(3) 0.2130(3) 0.0243(8) Uani 1 1 d . . . . .
H20 H 1.0190 0.2581 0.1637 0.029 Uiso 1 1 calc R U . . .
C10 C 0.6211(5) 0.2961(6) 0.4113(7) 0.070(2) Uani 1 1 d . . . . .
C15 C 0.7755(8) 0.1748(5) 0.1446(4) 0.076(3) Uani 1 1 d . . . . .
C6 C 0.6982(6) -0.0308(8) 0.6780(5) 0.071(2) Uani 1 1 d . . . . .
C33 C 0.8709(3) 0.6257(3) 0.0613(2) 0.0173(7) Uani 1 1 d . . . . .
C37 C 0.8613(3) 0.7204(3) 0.0690(3) 0.0189(7) Uani 1 1 d . . . . .
C16 C 0.8777(3) 0.3622(3) 0.2824(3) 0.0255(8) Uani 1 1 d . . . . .
H16 H 0.8343 0.4265 0.2801 0.031 Uiso 1 1 calc R U . . .
C13 C 0.6934(6) 0.0912(7) 0.2635(5) 0.072(2) Uani 1 1 d . . . . .
H13 H 0.6406 0.1231 0.2199 0.087 Uiso 1 1 calc R U . . .
C38 C 0.8283(3) 0.8457(3) 0.1297(3) 0.0245(8) Uani 1 1 d . . . . .
C19 C 1.0058(3) 0.1730(3) 0.2872(3) 0.0251(8) Uani 1 1 d . . . . .
H19 H 1.0490 0.1095 0.2875 0.030 Uiso 1 1 calc R U . . .
C2 C 0.9852(4) -0.2483(4) 0.4520(3) 0.0351(10) Uani 1 1 d . . . . .
C3 C 1.0464(4) -0.2360(4) 0.3893(4) 0.0367(11) Uani 1 1 d . . . . .
H3 H 1.0806 -0.2892 0.3708 0.044 Uiso 1 1 calc R U . . .
C39 C 0.8559(4) 0.8863(3) 0.0334(3) 0.0299(9) Uani 1 1 d . . . . .
C29 C 0.6047(3) 0.7673(4) 0.0185(3) 0.0342(10) Uani 1 1 d . . . . .
C43 C 0.9015(6) 0.8210(5) 0.2040(4) 0.0573(18) Uani 1 1 d . . . . .
H43A H 0.8832 0.7889 0.2606 0.086 Uiso 1 1 calc R U . . .
H43B H 0.9033 0.8836 0.2002 0.086 Uiso 1 1 calc R U . . .
H43C H 0.9642 0.7747 0.1983 0.086 Uiso 1 1 calc R U . . .
C30 C 0.5646(5) 0.8643(5) -0.0685(4) 0.0516(15) Uani 1 1 d . . . . .
C31 C 0.9032(3) 0.4471(3) 0.1305(2) 0.0189(7) Uani 1 1 d . . . . .
C24 C 0.5040(4) 0.6940(4) 0.2731(4) 0.0431(12) Uani 1 1 d . . . . .
C26 C 0.6286(5) 0.4934(7) 0.0967(6) 0.0760(19) Uani 1 1 d D U . . .
C5 C 1.1181(5) -0.1295(6) 0.2770(5) 0.0572(17) Uani 1 1 d . . . . .
C7 C 0.7305(5) 0.0241(7) 0.5925(5) 0.0575(17) Uani 1 1 d . . . . .
C23 C 0.5522(4) 0.6267(4) 0.3579(4) 0.0478(14) Uani 1 1 d . . . . .
H23 H 0.5182 0.6018 0.4023 0.057 Uiso 1 1 calc R U . . .
C9 C 0.6926(5) 0.1823(6) 0.4651(5) 0.0567(16) Uani 1 1 d . . . . .
C8 C 0.6676(5) 0.1243(7) 0.5418(5) 0.0655(19) Uani 1 1 d . . . . .
H8 H 0.6075 0.1534 0.5593 0.079 Uiso 1 1 calc R U . . .
C12 C 0.6914(6) 0.0205(7) 0.3498(5) 0.069(2) Uani 1 1 d . . . . .
C25 C 0.3962(5) 0.7243(6) 0.2558(5) 0.0744(16) Uani 1 1 d D U . . .
F20 F 0.6392(3) 0.4948(4) 0.5284(3) 0.0758(12) Uani 1 1 d D U . . .
F23 F 0.3466(3) 0.8147(4) 0.2072(4) 0.112(2) Uani 1 1 d D . . . .
F24 F 0.3618(8) 0.6629(11) 0.3041(10) 0.070(5) Uani 0.44(2) 1 d . U P B 1
F22 F 0.3899(14) 0.6445(11) 0.2421(16) 0.117(4) Uani 0.374(16) 1 d D U P B 2
C45 C 0.8055(4) 0.4961(4) -0.2288(3) 0.0404(10) Uani 1 1 d . U . . .
C46B C 0.7144(9) 0.5883(10) -0.2385(8) 0.048(2) Uani 0.5 1 d . U P C 1
C48A C 0.8169(14) 0.6668(10) -0.3200(8) 0.073(3) Uani 0.5 1 d . U P C 2
H48A H 0.7984 0.7340 -0.3200 0.110 Uiso 0.5 1 calc R U P C 2
H48B H 0.8059 0.6734 -0.3797 0.110 Uiso 0.5 1 calc R U P C 2
H48C H 0.8841 0.6249 -0.2974 0.110 Uiso 0.5 1 calc R U P C 2
C49A C 0.8796(11) 0.5230(12) -0.2936(8) 0.052(3) Uani 0.48(2) 1 d . U P C 1
H49A H 0.8819 0.5843 -0.2944 0.078 Uiso 0.48(2) 1 calc R U P C 1
H49B H 0.8590 0.5344 -0.3528 0.078 Uiso 0.48(2) 1 calc R U P C 1
H49C H 0.9427 0.4666 -0.2729 0.078 Uiso 0.48(2) 1 calc R U P C 1
C47 C 0.6653(7) 0.6770(6) -0.3172(6) 0.092(3) Uani 1 1 d . U . . .
H47A H 0.6085 0.7240 -0.3036 0.138 Uiso 0.27(14) 1 calc R U P C 1
H47B H 0.7070 0.7102 -0.3416 0.138 Uiso 0.27(14) 1 calc R U P C 1
H47C H 0.6469 0.6570 -0.3599 0.138 Uiso 0.27(14) 1 calc R U P C 1
H47D H 0.6716 0.6708 -0.3735 0.138 Uiso 0.73(14) 1 calc R U P C 2
H47E H 0.6196 0.6518 -0.2880 0.138 Uiso 0.73(14) 1 calc R U P C 2
H47F H 0.6430 0.7482 -0.3267 0.138 Uiso 0.73(14) 1 calc R U P C 2
C48B C 0.6292(11) 0.5589(17) -0.2031(13) 0.085(4) Uani 0.5 1 d . U P C 1
H48D H 0.6514 0.5020 -0.1459 0.128 Uiso 0.5 1 calc R U P C 1
H48E H 0.6069 0.5395 -0.2442 0.128 Uiso 0.5 1 calc R U P C 1
H48F H 0.5772 0.6172 -0.1977 0.128 Uiso 0.5 1 calc R U P C 1
C46A C 0.7580(11) 0.6170(9) -0.2620(7) 0.0466(19) Uani 0.5 1 d . U P C 2
C50A C 0.7973(10) 0.4079(9) -0.2414(9) 0.044(4) Uani 0.461(18) 1 d . . P C 1
H50A H 0.8607 0.3545 -0.2350 0.065 Uiso 0.461(18) 1 calc R U P C 1
H50B H 0.7645 0.4325 -0.2998 0.065 Uiso 0.461(18) 1 calc R U P C 1
H50C H 0.7614 0.3807 -0.1973 0.065 Uiso 0.461(18) 1 calc R U P C 1
C50B C 0.7315(11) 0.4512(12) -0.1997(12) 0.074(5) Uani 0.539(18) 1 d . U P C 2
H50D H 0.7640 0.3771 -0.1751 0.111 Uiso 0.539(18) 1 calc R U P C 2
H50E H 0.6859 0.4747 -0.2503 0.111 Uiso 0.539(18) 1 calc R U P C 2
H50F H 0.6980 0.4737 -0.1554 0.111 Uiso 0.539(18) 1 calc R U P C 2
C49B C 0.8671(12) 0.4534(12) -0.2867(9) 0.073(7) Uani 0.52(2) 1 d . . P C 2
H49D H 0.9245 0.4642 -0.2877 0.109 Uiso 0.52(2) 1 calc R U P C 2
H49E H 0.8331 0.4870 -0.3459 0.109 Uiso 0.52(2) 1 calc R U P C 2
H49F H 0.8843 0.3807 -0.2646 0.109 Uiso 0.52(2) 1 calc R U P C 2
F24A F 0.3575(6) 0.7124(10) 0.3363(6) 0.085(4) Uani 0.56(2) 1 d D U P B 2
F22A F 0.3852(9) 0.6969(10) 0.1869(9) 0.129(4) Uani 0.626(16) 1 d D U P B 1
F14A F 0.6378(13) -0.1016(11) 0.3738(14) 0.143(7) Uani 0.438(18) 1 d D U P A 1

loop_
_atom_site_aniso_label
_atom_site_aniso_U_11
_atom_site_aniso_U_22
_atom_site_aniso_U_33
_atom_site_aniso_U_23
_atom_site_aniso_U_13
_atom_site_aniso_U_12
Tb1 0.02828(12) 0.02190(12) 0.01926(12) -0.00628(8) 0.00407(8) -0.01151(8)
Cu1 0.0266(3) 0.0333(3) 0.0181(2) -0.0072(2) 0.00414(19) -0.0155(2)
F30 0.088(3) 0.056(2) 0.055(2) -0.016(2) -0.018(2) 0.028(2)
F12 0.093(5) 0.136(6) 0.153(7) -0.056(5) 0.043(4) 0.025(4)
F18 0.110(4) 0.065(3) 0.071(3) 0.001(2) -0.017(3) -0.048(3)
F3 0.081(3) 0.072(3) 0.091(3) -0.026(2) 0.012(2) -0.057(3)
F1 0.147(5) 0.060(3) 0.093(3) -0.052(3) 0.059(3) -0.069(3)
F10 0.109(5) 0.115(5) 0.111(5) -0.030(4) -0.027(4) -0.005(4)
F15 0.087(6) 0.239(12) 0.43(2) -0.063(14) 0.010(9) -0.058(5)
F2 0.089(3) 0.0359(17) 0.054(2) -0.0068(16) 0.011(2) -0.0365(19)
F14 0.085(7) 0.164(12) 0.079(7) -0.064(8) 0.023(5) -0.081(8)
F19 0.068(3) 0.070(3) 0.043(2) 0.0015(19) -0.0026(19) -0.011(2)
F21 0.176(6) 0.123(5) 0.028(2) -0.018(2) -0.002(3) -0.090(5)
F7 0.122(5) 0.115(5) 0.131(5) -0.003(4) -0.014(4) -0.091(4)
F17 0.132(5) 0.104(4) 0.071(3) 0.005(3) -0.049(3) -0.055(4)
F25 0.203(7) 0.055(3) 0.104(4) -0.029(3) -0.025(4) -0.057(4)
F13 0.157(8) 0.42(2) 0.099(6) -0.091(9) 0.050(6) -0.176(11)
F11 0.076(4) 0.057(3) 0.323(12) -0.081(5) -0.032(5) 0.005(3)
F27 0.148(5) 0.109(4) 0.092(4) -0.072(4) 0.022(4) -0.077(4)
F28 0.094(3) 0.057(2) 0.0340(19) -0.0033(17) 0.008(2) -0.025(2)
F4 0.076(3) 0.098(3) 0.094(3) -0.074(3) 0.054(3) -0.053(3)
F5 0.088(3) 0.140(5) 0.137(5) -0.111(4) 0.075(3) -0.090(3)
F29 0.083(3) 0.094(3) 0.044(2) -0.015(2) -0.037(2) -0.011(3)
F8 0.060(3) 0.150(5) 0.045(2) -0.007(3) 0.0113(19) -0.054(3)
F16 0.179(6) 0.073(3) 0.073(3) -0.037(3) 0.016(4) -0.042(4)
F26 0.112(2) 0.112(2) 0.119(2) -0.0450(12) 0.0155(10) -0.0528(12)
F9 0.123(5) 0.139(6) 0.110(5) -0.032(5) 0.068(5) -0.021(5)
F6 0.138(5) 0.116(5) 0.059(3) -0.002(3) 0.040(3) -0.052(4)
O11 0.0281(15) 0.0369(17) 0.0219(15) -0.0067(13) 0.0011(12) -0.0154(14)
O13 0.050(2) 0.0280(16) 0.0276(16) -0.0129(13) 0.0226(15) -0.0211(15)
O8 0.043(2) 0.059(2) 0.0192(16) -0.0058(15) 0.0064(14) -0.0298(18)
O14 0.091(4) 0.039(2) 0.041(2) -0.0231(19) -0.024(2) 0.024(2)
O12 0.0258(14) 0.0232(13) 0.0148(12) -0.0060(11) 0.0047(11) -0.0114(11)
O4 0.0339(18) 0.0353(18) 0.047(2) -0.0185(17) 0.0094(16) -0.0074(15)
O9 0.0283(16) 0.0393(19) 0.0346(18) -0.0090(15) 0.0073(14) -0.0145(14)
O15 0.0330(17) 0.0267(16) 0.0341(18) -0.0146(14) -0.0059(14) -0.0033(13)
O3 0.043(2) 0.059(2) 0.0263(17) -0.0133(17) 0.0088(15) -0.0268(19)
O7 0.0316(15) 0.0143(12) 0.0169(13) -0.0006(10) 0.0002(11) -0.0097(11)
O2 0.0426(18) 0.0240(15) 0.0317(17) -0.0121(13) 0.0141(14) -0.0137(14)
O1 0.0470(19) 0.0286(16) 0.0318(17) -0.0121(14) 0.0073(15) -0.0221(15)
O6 0.0390(19) 0.046(2) 0.0241(16) -0.0090(15) -0.0004(14) -0.0184(16)
O10 0.0374(18) 0.0365(18) 0.0381(19) -0.0143(15) 0.0043(15) -0.0178(15)
O5 0.041(2) 0.060(2) 0.0353(19) -0.0163(18) 0.0027(16) -0.0289(19)
N1 0.0297(17) 0.0119(14) 0.0109(14) -0.0016(12) 0.0027(12) -0.0067(13)
N3 0.0293(17) 0.0151(15) 0.0216(16) -0.0080(13) 0.0090(13) -0.0097(13)
N5 0.0332(19) 0.0271(18) 0.0237(18) -0.0137(15) -0.0006(15) -0.0070(15)
N2 0.0234(16) 0.0168(15) 0.0163(15) -0.0061(12) 0.0048(12) -0.0088(13)
N4 0.062(3) 0.033(2) 0.024(2) -0.0156(18) -0.0112(19) 0.009(2)
C34 0.0277(19) 0.0152(17) 0.0131(17) -0.0029(14) 0.0040(14) -0.0074(15)
C18 0.030(2) 0.0143(17) 0.0158(17) -0.0017(14) -0.0020(15) -0.0083(15)
C32 0.0239(18) 0.0161(17) 0.0138(17) -0.0045(14) 0.0021(14) -0.0075(14)
C21 0.090(5) 0.062(4) 0.022(3) -0.007(3) 0.006(2) -0.033(4)
C35 0.0289(19) 0.0184(17) 0.0116(16) -0.0053(14) 0.0029(14) -0.0088(15)
C1 0.076(4) 0.038(3) 0.051(3) -0.023(3) 0.020(3) -0.040(3)
C36 0.030(2) 0.0169(17) 0.0158(18) -0.0058(14) 0.0050(15) -0.0112(15)
C11 0.091(5) 0.182(7) 0.102(6) -0.074(6) 0.024(5) -0.080(5)
C17 0.037(2) 0.0162(18) 0.0135(17) -0.0027(14) 0.0060(16) -0.0062(16)
C14 0.059(4) 0.064(4) 0.044(3) -0.020(3) -0.004(3) -0.019(3)
C44 0.035(2) 0.0237(19) 0.0161(18) -0.0088(16) 0.0008(16) -0.0078(17)
C41 0.102(6) 0.103(6) 0.077(5) -0.063(5) 0.059(5) -0.091(5)
C4 0.037(2) 0.035(2) 0.037(3) -0.017(2) 0.007(2) -0.017(2)
C42 0.054(3) 0.028(2) 0.073(4) -0.031(3) 0.037(3) -0.017(2)
C22 0.049(3) 0.040(3) 0.028(2) -0.012(2) 0.014(2) -0.022(2)
C40 0.118(7) 0.025(3) 0.032(3) -0.006(2) -0.002(3) 0.015(3)
C28 0.033(2) 0.059(3) 0.041(3) -0.029(3) -0.002(2) -0.016(2)
C27 0.040(3) 0.049(3) 0.045(3) -0.028(3) 0.011(2) -0.023(2)
C20 0.035(2) 0.0171(18) 0.0167(18) -0.0073(15) 0.0068(16) -0.0072(16)
C10 0.034(3) 0.060(4) 0.102(7) -0.038(4) 0.005(4) 0.001(3)
C15 0.150(8) 0.040(3) 0.031(3) -0.001(3) -0.031(4) -0.042(4)
C6 0.056(4) 0.125(7) 0.056(4) -0.042(5) 0.030(3) -0.057(5)
C33 0.0203(17) 0.0142(16) 0.0156(17) -0.0043(14) 0.0048(13) -0.0074(14)
C37 0.0217(18) 0.0158(17) 0.0168(17) -0.0057(14) 0.0029(14) -0.0065(14)
C16 0.035(2) 0.0164(18) 0.0183(19) -0.0058(15) 0.0069(16) -0.0062(16)
C13 0.054(4) 0.098(6) 0.056(4) -0.034(4) -0.007(3) -0.021(4)
C38 0.034(2) 0.0205(18) 0.024(2) -0.0121(16) 0.0065(17) -0.0133(17)
C19 0.036(2) 0.0129(17) 0.0211(19) -0.0055(15) 0.0047(16) -0.0063(16)
C2 0.049(3) 0.030(2) 0.033(2) -0.013(2) 0.002(2) -0.022(2)
C3 0.046(3) 0.032(2) 0.038(3) -0.019(2) 0.009(2) -0.019(2)
C39 0.047(3) 0.0168(18) 0.029(2) -0.0107(17) 0.013(2) -0.0158(18)
C29 0.025(2) 0.042(3) 0.023(2) -0.011(2) -0.0002(17) -0.0046(19)
C43 0.087(5) 0.058(4) 0.038(3) -0.005(3) -0.015(3) -0.052(4)
C30 0.047(3) 0.054(3) 0.027(3) -0.011(2) -0.010(2) -0.002(3)
C31 0.0251(18) 0.0131(16) 0.0118(16) -0.0011(13) 0.0020(14) -0.0056(14)
C24 0.031(2) 0.037(3) 0.051(3) -0.009(2) 0.014(2) -0.015(2)
C26 0.113(4) 0.069(5) 0.073(5) -0.039(4) 0.008(5) -0.053(5)
C5 0.067(4) 0.063(4) 0.075(5) -0.047(4) 0.044(4) -0.044(4)
C7 0.054(4) 0.091(5) 0.048(3) -0.033(4) 0.014(3) -0.045(4)
C23 0.043(3) 0.039(3) 0.049(3) -0.007(2) 0.019(3) -0.017(2)
C9 0.042(3) 0.067(4) 0.065(4) -0.038(4) 0.007(3) -0.016(3)
C8 0.042(3) 0.090(6) 0.063(4) -0.037(4) 0.010(3) -0.021(4)
C12 0.058(4) 0.099(6) 0.061(4) -0.041(4) 0.013(3) -0.037(4)
C25 0.041(3) 0.070(4) 0.080(4) -0.003(3) 0.024(3) -0.021(3)
F20 0.0731(14) 0.0770(14) 0.0702(14) -0.0218(9) 0.0172(9) -0.0332(10)
F23 0.035(2) 0.098(4) 0.100(4) 0.038(3) 0.010(2) -0.005(2)
F24 0.051(5) 0.070(7) 0.077(7) 0.002(5) 0.002(4) -0.044(5)
F22 0.117(4) 0.118(4) 0.118(4) -0.046(2) 0.0148(11) -0.051(2)
C45 0.045(2) 0.040(2) 0.031(2) -0.0197(19) -0.0098(18) -0.0071(17)
C46B 0.051(4) 0.051(5) 0.037(4) -0.033(3) -0.015(4) -0.001(2)
C48A 0.129(7) 0.041(5) 0.021(5) -0.009(4) 0.027(6) -0.015(6)
C49A 0.063(5) 0.063(8) 0.036(5) -0.029(5) 0.002(4) -0.023(5)
C47 0.108(5) 0.051(3) 0.076(5) -0.026(3) -0.063(4) 0.011(3)
C48B 0.043(4) 0.140(13) 0.098(9) -0.082(7) -0.001(6) -0.029(7)
C46A 0.065(5) 0.040(2) 0.023(5) -0.017(4) -0.012(3) -0.005(3)
C50A 0.050(7) 0.036(6) 0.045(7) -0.021(5) -0.009(5) -0.012(5)
C50B 0.060(7) 0.072(7) 0.103(12) -0.038(7) -0.018(6) -0.033(6)
C49B 0.083(10) 0.059(9) 0.043(7) -0.038(7) -0.020(7) 0.020(7)
F24A 0.037(4) 0.088(7) 0.078(4) 0.011(4) 0.024(3) -0.022(4)
F22A 0.128(4) 0.130(4) 0.130(4) -0.0503(18) 0.0161(11) -0.0568(18)
F14A 0.131(10) 0.171(7) 0.165(12) -0.050(8) 0.025(8) -0.116(8)

loop_
_atom_type_symbol
_atom_type_description
_atom_type_scat_dispersion_real
_atom_type_scat_dispersion_imag
_atom_type_scat_source
C C 0.0030 0.0020 'International Tables Vol C Tables 4.2.6.8 and 6.1.1.4'
H H 0.0000 0.0000 'International Tables Vol C Tables 4.2.6.8 and 6.1.1.4'
Cu Cu 0.3200 1.2650 'International Tables Vol C Tables 4.2.6.8 and 6.1.1.4'
F F 0.0170 0.0100 'International Tables Vol C Tables 4.2.6.8 and 6.1.1.4'
N N 0.0060 0.0030 'International Tables Vol C Tables 4.2.6.8 and 6.1.1.4'
O O 0.0110 0.0060 'International Tables Vol C Tables 4.2.6.8 and 6.1.1.4'
Tb Tb -0.1720 4.1540 'International Tables Vol C Tables 4.2.6.8 and 6.1.1.4'

loop_
_geom_angle_atom_site_label_1
_geom_angle_atom_site_label_2
_geom_angle_atom_site_label_3
_geom_angle
_geom_angle_site_symmetry_1
_geom_angle_site_symmetry_3
O3 Tb1 O5 74.05(13) . .
O3 Tb1 O4 71.90(14) . .
O5 Tb1 O4 77.52(15) . .
O3 Tb1 O2 151.98(13) . .
O5 Tb1 O2 113.58(13) . .
O4 Tb1 O2 135.30(12) . .
O3 Tb1 O6 135.89(13) . .
O5 Tb1 O6 71.88(13) . .
O4 Tb1 O6 74.05(14) . .
O2 Tb1 O6 69.64(13) . .
O3 Tb1 O7 113.28(12) . .
O5 Tb1 O7 148.91(13) . .
O4 Tb1 O7 76.62(12) . .
O2 Tb1 O7 74.87(11) . .
O6 Tb1 O7 84.60(11) . .
O3 Tb1 O1 86.42(14) . .
O5 Tb1 O1 71.99(14) . .
O4 Tb1 O1 146.48(13) . .
O2 Tb1 O1 71.72(12) . .
O6 Tb1 O1 108.36(13) . .
O7 Tb1 O1 136.53(11) . .
O3 Tb1 O7 78.73(12) . 2_756
O5 Tb1 O7 140.59(12) . 2_756
O4 Tb1 O7 120.02(12) . 2_756
O2 Tb1 O7 79.86(11) . 2_756
O6 Tb1 O7 143.96(11) . 2_756
O7 Tb1 O7 68.89(11) . 2_756
O1 Tb1 O7 78.45(11) . 2_756
O3 Tb1 Tb1 96.95(10) . 2_756
O5 Tb1 Tb1 170.99(10) . 2_756
O4 Tb1 Tb1 99.39(10) . 2_756
O2 Tb1 Tb1 74.63(9) . 2_756
O6 Tb1 Tb1 115.67(9) . 2_756
O7 Tb1 Tb1 34.45(7) . 2_756
O1 Tb1 Tb1 108.57(9) . 2_756
O7 Tb1 Tb1 34.44(7) 2_756 2_756
O8 Cu1 O11 177.14(15) . .
O8 Cu1 O12 84.17(14) . .
O11 Cu1 O12 93.27(13) . .
O8 Cu1 O9 92.69(15) . .
O11 Cu1 O9 89.45(14) . .
O12 Cu1 O9 164.66(14) . .
O8 Cu1 O10 94.08(16) . .
O11 Cu1 O10 87.92(14) . .
O12 Cu1 O10 108.11(13) . .
O9 Cu1 O10 87.06(15) . .
C29 O11 Cu1 124.6(3) . .
C22 O8 Cu1 124.4(4) . .
N2 O12 Cu1 119.0(2) . .
C9 O4 Tb1 135.3(5) . .
C24 O9 Cu1 122.9(3) . .
C7 O3 Tb1 132.2(4) . .
C18 O7 Tb1 122.7(2) . .
C18 O7 Tb1 125.3(3) . 2_756
Tb1 O7 Tb1 111.11(11) . 2_756
C4 O2 Tb1 135.6(3) . .
C2 O1 Tb1 133.4(3) . .
C14 O6 Tb1 134.8(4) . .
C27 O10 Cu1 118.0(4) . .
C12 O5 Tb1 136.1(5) . .
C20 N1 C16 120.6(3) . .
C20 N1 C31 119.8(3) . .
C16 N1 C31 119.6(3) . .
O13 N3 C37 125.9(3) . .
O13 N3 C39 121.0(3) . .
C37 N3 C39 113.1(3) . .
O15 N5 C44 127.0(4) . .
O15 N5 C45 122.4(4) . .
C44 N5 C45 110.6(4) . .
O12 N2 C37 124.9(3) . .
O12 N2 C38 120.6(3) . .
C37 N2 C38 114.4(3) . .
O14 N4 C44 126.1(4) . .
O14 N4 C46A 120.9(6) . .
C44 N4 C46A 111.0(6) . .
O14 N4 C46B 120.6(6) . .
C44 N4 C46B 109.7(5) . .
C35 C34 C33 119.3(3) . .
C35 C34 H34 120.3 . .
C33 C34 H34 120.3 . .
O7 C18 C19 121.9(4) . .
O7 C18 C17 120.7(4) . .
C19 C18 C17 117.5(4) . .
C31 C32 C33 118.5(3) . .
C31 C32 H32 120.8 . .
C33 C32 H32 120.8 . .
F21 C21 F19 111.1(6) . .
F21 C21 F20 106.2(5) . .
F19 C21 F20 105.3(5) . .
F21 C21 C22 111.7(6) . .
F19 C21 C22 111.9(5) . .
F20 C21 C22 110.3(5) . .
C34 C35 C36 120.6(3) . .
C34 C35 C44 119.7(3) . .
C36 C35 C44 119.6(4) . .
F3 C1 F2 108.0(5) . .
F3 C1 F1 107.2(5) . .
F2 C1 F1 107.7(6) . .
F3 C1 C2 111.9(5) . .
F2 C1 C2 109.9(5) . .
F1 C1 C2 111.9(5) . .
C31 C36 C35 118.4(3) . .
C31 C36 H36 120.8 . .
C35 C36 H36 120.8 . .
F13 C11 F14 113.4(8) . .
F13 C11 F15 95.4(11) . .
F14 C11 F15 87.4(11) . .
F13 C11 F14A 83.4(7) . .
F15 C11 F14A 132.7(13) . .
F13 C11 C12 124.0(8) . .
F14 C11 C12 115.1(8) . .
F15 C11 C12 112.9(9) . .
F14A C11 C12 106.3(10) . .
C16 C17 C18 120.4(4) . .
C16 C17 H17 119.8 . .
C18 C17 H17 119.8 . .
O6 C14 C13 128.0(7) . .
O6 C14 C15 115.3(7) . .
C13 C14 C15 116.6(7) . .
N4 C44 N5 109.5(4) . .
N4 C44 C35 125.0(4) . .
N5 C44 C35 125.5(4) . .
C39 C41 H41A 109.5 . .
C39 C41 H41B 109.5 . .
H41A C41 H41B 109.5 . .
C39 C41 H41C 109.5 . .
H41A C41 H41C 109.5 . .
H41B C41 H41C 109.5 . .
O2 C4 C3 127.1(5) . .
O2 C4 C5 114.1(5) . .
C3 C4 C5 118.7(5) . .
C38 C42 H42A 109.5 . .
C38 C42 H42B 109.5 . .
H42A C42 H42B 109.5 . .
C38 C42 H42C 109.5 . .
H42A C42 H42C 109.5 . .
H42B C42 H42C 109.5 . .
O8 C22 C23 128.7(5) . .
O8 C22 C21 110.1(5) . .
C23 C22 C21 121.2(5) . .
C39 C40 H40A 109.5 . .
C39 C40 H40B 109.5 . .
H40A C40 H40B 109.5 . .
C39 C40 H40C 109.5 . .
H40A C40 H40C 109.5 . .
H40B C40 H40C 109.5 . .
C29 C28 C27 122.9(5) . .
C29 C28 H28 118.5 . .
C27 C28 H28 118.5 . .
O10 C27 C28 128.9(5) . .
O10 C27 C26 113.2(6) . .
C28 C27 C26 117.8(5) . .
N1 C20 C19 120.8(4) . .
N1 C20 H20 119.6 . .
C19 C20 H20 119.6 . .
F10 C10 F11 109.7(10) . .
F10 C10 F12 104.8(8) . .
F11 C10 F12 106.3(9) . .
F10 C10 C9 111.8(7) . .
F11 C10 C9 110.4(6) . .
F12 C10 C9 113.5(8) . .
F18 C15 F17 107.4(6) . .
F18 C15 F16 106.1(9) . .
F17 C15 F16 107.9(6) . .
F18 C15 C14 115.1(6) . .
F17 C15 C14 111.8(8) . .
F16 C15 C14 108.2(6) . .
F7 C6 F8 113.2(8) . .
F7 C6 F9 95.8(7) . .
F8 C6 F9 105.3(7) . .
F7 C6 C7 115.7(7) . .
F8 C6 C7 112.9(6) . .
F9 C6 C7 112.2(8) . .
C34 C33 C32 120.8(3) . .
C34 C33 C37 120.0(3) . .
C32 C33 C37 119.1(3) . .
N2 C37 N3 108.9(3) . .
N2 C37 C33 124.9(3) . .
N3 C37 C33 126.1(3) . .
N1 C16 C17 120.3(4) . .
N1 C16 H16 119.8 . .
C17 C16 H16 119.8 . .
C14 C13 C12 120.7(7) . .
C14 C13 H13 119.6 . .
C12 C13 H13 119.6 . .
N2 C38 C43 107.0(4) . .
N2 C38 C42 108.2(4) . .
C43 C38 C42 109.8(5) . .
N2 C38 C39 101.3(3) . .
C43 C38 C39 114.8(4) . .
C42 C38 C39 114.8(4) . .
C20 C19 C18 120.4(4) . .
C20 C19 H19 119.8 . .
C18 C19 H19 119.8 . .
O1 C2 C3 129.3(5) . .
O1 C2 C1 113.4(5) . .
C3 C2 C1 117.2(5) . .
C2 C3 C4 120.5(5) . .
C2 C3 H3 119.7 . .
C4 C3 H3 119.7 . .
N3 C39 C40 106.2(4) . .
N3 C39 C41 106.5(4) . .
C40 C39 C41 112.6(6) . .
N3 C39 C38 101.9(3) . .
C40 C39 C38 114.6(5) . .
C41 C39 C38 113.7(5) . .
O11 C29 C28 129.3(5) . .
O11 C29 C30 110.9(5) . .
C28 C29 C30 119.8(5) . .
C38 C43 H43A 109.5 . .
C38 C43 H43B 109.5 . .
H43A C43 H43B 109.5 . .
C38 C43 H43C 109.5 . .
H43A C43 H43C 109.5 . .
H43B C43 H43C 109.5 . .
F28 C30 F30 107.2(6) . .
F28 C30 F29 107.5(5) . .
F30 C30 F29 107.5(5) . .
F28 C30 C29 111.2(5) . .
F30 C30 C29 110.8(5) . .
F29 C30 C29 112.5(6) . .
C32 C31 C36 122.4(3) . .
C32 C31 N1 118.6(3) . .
C36 C31 N1 118.9(3) . .
O9 C24 C23 128.6(5) . .
O9 C24 C25 112.9(5) . .
C23 C24 C25 118.4(5) . .
F25 C26 F27 106.7(7) . .
F25 C26 F26 104.8(7) . .
F27 C26 F26 105.3(6) . .
F25 C26 C27 115.9(6) . .
F27 C26 C27 114.9(7) . .
F26 C26 C27 108.4(6) . .
F5 C5 F4 113.3(6) . .
F5 C5 F6 101.5(6) . .
F4 C5 F6 99.4(6) . .
F5 C5 C4 115.1(6) . .
F4 C5 C4 117.4(5) . .
F6 C5 C4 107.2(5) . .
O3 C7 C8 129.5(7) . .
O3 C7 C6 114.1(7) . .
C8 C7 C6 116.4(7) . .
C22 C23 C24 121.3(5) . .
C22 C23 H23 119.3 . .
C24 C23 H23 119.3 . .
O4 C9 C8 126.4(7) . .
O4 C9 C10 114.4(7) . .
C8 C9 C10 119.1(6) . .
C7 C8 C9 120.6(7) . .
C7 C8 H8 119.7 . .
C9 C8 H8 119.7 . .
O5 C12 C13 126.7(7) . .
O5 C12 C11 115.2(8) . .
C13 C12 C11 118.1(7) . .
F23 C25 F24 123.7(8) . .
F23 C25 F22 121.3(11) . .
F23 C25 F22A 88.6(7) . .
F24 C25 F22A 87.9(12) . .
F23 C25 F24A 103.7(7) . .
F22 C25 F24A 99.2(14) . .
F23 C25 C24 115.9(6) . .
F24 C25 C24 118.9(8) . .
F22 C25 C24 105.9(10) . .
F22A C25 C24 106.1(7) . .
F24A C25 C24 109.0(7) . .
C49B C45 N5 113.4(6) . .
C46B C45 N5 104.8(5) . .
C46B C45 C50A 117.7(8) . .
N5 C45 C50A 113.9(6) . .
C49B C45 C50B 111.7(11) . .
N5 C45 C50B 101.1(7) . .
C49B C45 C46A 116.5(9) . .
N5 C45 C46A 100.6(5) . .
C50B C45 C46A 112.0(9) . .
C46B C45 C49A 113.3(10) . .
N5 C45 C49A 100.5(6) . .
C50A C45 C49A 105.4(9) . .
C47 C46B C45 127.6(11) . .
C47 C46B C48B 100.3(12) . .
C45 C46B C48B 112.4(12) . .
C47 C46B N4 107.4(9) . .
C45 C46B N4 97.8(7) . .
C48B C46B N4 111.1(10) . .
C46A C48A H48A 109.5 . .
C46A C48A H48B 109.5 . .
H48A C48A H48B 109.5 . .
C46A C48A H48C 109.5 . .
H48A C48A H48C 109.5 . .
H48B C48A H48C 109.5 . .
C45 C49A H49A 109.5 . .
C45 C49A H49B 109.5 . .
H49A C49A H49B 109.5 . .
C45 C49A H49C 109.5 . .
H49A C49A H49C 109.5 . .
H49B C49A H49C 109.5 . .
C46B C47 H47A 109.5 . .
C46B C47 H47B 109.5 . .
H47A C47 H47B 109.5 . .
C46B C47 H47C 109.5 . .
H47A C47 H47C 109.5 . .
H47B C47 H47C 109.5 . .
C46A C47 H47D 109.5 . .
C46A C47 H47E 109.5 . .
H47D C47 H47E 109.5 . .
C46A C47 H47F 109.5 . .
H47D C47 H47F 109.5 . .
H47E C47 H47F 109.5 . .
C46B C48B H48D 109.5 . .
C46B C48B H48E 109.5 . .
H48D C48B H48E 109.5 . .
C46B C48B H48F 109.5 . .
H48D C48B H48F 109.5 . .
H48E C48B H48F 109.5 . .
C47 C46A N4 111.3(10) . .
C47 C46A C48A 100.5(11) . .
N4 C46A C48A 114.1(11) . .
C47 C46A C45 119.5(10) . .
N4 C46A C45 98.7(7) . .
C48A C46A C45 113.5(10) . .
C45 C50A H50A 109.5 . .
C45 C50A H50B 109.5 . .
H50A C50A H50B 109.5 . .
C45 C50A H50C 109.5 . .
H50A C50A H50C 109.5 . .
H50B C50A H50C 109.5 . .
C45 C50B H50D 109.5 . .
C45 C50B H50E 109.5 . .
H50D C50B H50E 109.5 . .
C45 C50B H50F 109.5 . .
H50D C50B H50F 109.5 . .
H50E C50B H50F 109.5 . .
C45 C49B H49D 109.5 . .
C45 C49B H49E 109.5 . .
H49D C49B H49E 109.5 . .
C45 C49B H49F 109.5 . .
H49D C49B H49F 109.5 . .
H49E C49B H49F 109.5 . .

loop_
_geom_bond_atom_site_label_1
_geom_bond_atom_site_label_2
_geom_bond_distance
_geom_bond_site_symmetry_2
Tb1 O3 2.339(4) .
Tb1 O5 2.351(4) .
Tb1 O4 2.356(4) .
Tb1 O2 2.358(3) .
Tb1 O6 2.370(3) .
Tb1 O7 2.376(3) .
Tb1 O1 2.377(3) .
Tb1 O7 2.377(3) 2_756
Tb1 Tb1 3.9199(5) 2_756
Cu1 O8 1.923(3) .
Cu1 O11 1.923(3) .
Cu1 O12 1.937(3) .
Cu1 O9 1.955(3) .
Cu1 O10 2.231(4) .
F30 C30 1.321(8) .
F12 C10 1.296(10) .
F18 C15 1.291(9) .
F3 C1 1.302(8) .
F1 C1 1.335(7) .
F10 C10 1.268(11) .
F15 C11 1.3797(10) .
F2 C1 1.312(8) .
F14 C11 1.3785(10) .
F19 C21 1.290(9) .
F21 C21 1.289(9) .
F7 C6 1.251(10) .
F17 C15 1.322(10) .
F25 C26 1.280(10) .
F13 C11 1.311(8) .
F11 C10 1.285(11) .
F27 C26 1.305(9) .
F28 C30 1.316(8) .
F4 C5 1.285(7) .
F5 C5 1.276(7) .
F29 C30 1.346(8) .
F8 C6 1.292(9) .
F16 C15 1.330(10) .
F26 C26 1.3790(10) .
F9 C6 1.353(11) .
F6 C5 1.442(10) .
O11 C29 1.274(6) .
O13 N3 1.266(5) .
O8 C22 1.251(6) .
O14 N4 1.276(6) .
O12 N2 1.306(4) .
O4 C9 1.236(8) .
O9 C24 1.255(6) .
O15 N5 1.266(5) .
O3 C7 1.271(8) .
O7 C18 1.312(5) .
O7 Tb1 2.377(3) 2_756
O2 C4 1.228(6) .
O1 C2 1.250(6) .
O6 C14 1.230(8) .
O10 C27 1.235(7) .
O5 C12 1.212(9) .
N1 C20 1.353(5) .
N1 C16 1.362(5) .
N1 C31 1.447(5) .
N3 C37 1.340(5) .
N3 C39 1.502(5) .
N5 C44 1.348(5) .
N5 C45 1.503(6) .
N2 C37 1.330(5) .
N2 C38 1.492(5) .
N4 C44 1.331(6) .
N4 C46A 1.495(11) .
N4 C46B 1.596(11) .
C34 C35 1.390(5) .
C34 C33 1.395(5) .
C34 H34 0.9300 .
C18 C19 1.393(6) .
C18 C17 1.413(6) .
C32 C31 1.377(5) .
C32 C33 1.402(5) .
C32 H32 0.9300 .
C21 F20 1.3789(10) .
C21 C22 1.547(8) .
C35 C36 1.407(5) .
C35 C44 1.470(5) .
C1 C2 1.549(7) .
C36 C31 1.385(5) .
C36 H36 0.9300 .
C11 F14A 1.390(9) .
C11 C12 1.429(12) .
C17 C16 1.368(6) .
C17 H17 0.9300 .
C14 C13 1.380(11) .
C14 C15 1.552(10) .
C41 C39 1.526(8) .
C41 H41A 0.9600 .
C41 H41B 0.9600 .
C41 H41C 0.9600 .
C4 C3 1.400(7) .
C4 C5 1.513(8) .
C42 C38 1.526(7) .
C42 H42A 0.9600 .
C42 H42B 0.9600 .
C42 H42C 0.9600 .
C22 C23 1.368(8) .
C40 C39 1.519(8) .
C40 H40A 0.9600 .
C40 H40B 0.9600 .
C40 H40C 0.9600 .
C28 C29 1.363(8) .
C28 C27 1.403(8) .
C28 H28 0.9300 .
C27 C26 1.530(9) .
C20 C19 1.373(6) .
C20 H20 0.9300 .
C10 C9 1.547(10) .
C6 C7 1.517(10) .
C33 C37 1.467(5) .
C16 H16 0.9300 .
C13 C12 1.426(12) .
C13 H13 0.9300 .
C38 C43 1.518(7) .
C38 C39 1.567(6) .
C19 H19 0.9300 .
C2 C3 1.371(8) .
C3 H3 0.9300 .
C29 C30 1.531(7) .
C43 H43A 0.9600 .
C43 H43B 0.9600 .
C43 H43C 0.9600 .
C24 C23 1.384(8) .
C24 C25 1.526(9) .
C7 C8 1.373(11) .
C23 H23 0.9300 .
C9 C8 1.381(11) .
C8 H8 0.9300 .
C25 F23 1.224(9) .
C25 F24 1.267(11) .
C25 F22 1.3795(10) .
C25 F22A 1.390(8) .
C25 F24A 1.397(8) .
C45 C49B 1.451(13) .
C45 C46B 1.490(12) .
C45 C50A 1.511(12) .
C45 C50B 1.531(16) .
C45 C46A 1.571(13) .
C45 C49A 1.590(16) .
C46B C47 1.415(14) .
C46B C48B 1.57(2) .
C48A C46A 1.50(2) .
C48A H48A 0.9600 .
C48A H48B 0.9600 .
C48A H48C 0.9600 .
C49A H49A 0.9600 .
C49A H49B 0.9600 .
C49A H49C 0.9600 .
C47 C46A 1.446(14) .
C47 H47A 0.9600 .
C47 H47B 0.9600 .
C47 H47C 0.9600 .
C47 H47D 0.9600 .
C47 H47E 0.9600 .
C47 H47F 0.9600 .
C48B H48D 0.9600 .
C48B H48E 0.9600 .
C48B H48F 0.9600 .
C50A H50A 0.9600 .
C50A H50B 0.9600 .
C50A H50C 0.9600 .
C50B H50D 0.9600 .
C50B H50E 0.9600 .
C50B H50F 0.9600 .
C49B H49D 0.9600 .
C49B H49E 0.9600 .
C49B H49F 0.9600 .

loop_
_geom_torsion_atom_site_label_1
_geom_torsion_atom_site_label_2
_geom_torsion_atom_site_label_3
_geom_torsion_atom_site_label_4
_geom_torsion
_geom_torsion_site_symmetry_1
Cu1 O12 N2 C37 -81.7(4) .
Cu1 O12 N2 C38 98.5(4) .
Tb1 O7 C18 C19 -85.1(5) .
Tb1 O7 C18 C19 83.1(5) 2_756
Tb1 O7 C18 C17 94.4(4) .
Tb1 O7 C18 C17 -97.5(4) 2_756
C33 C34 C35 C36 -0.2(6) .
C33 C34 C35 C44 174.6(4) .
C34 C35 C36 C31 1.3(6) .
C44 C35 C36 C31 -173.5(4) .
O7 C18 C17 C16 -179.6(4) .
C19 C18 C17 C16 -0.1(7) .
Tb1 O6 C14 C13 -5.2(12) .
Tb1 O6 C14 C15 179.4(4) .
O14 N4 C44 N5 176.5(6) .
C46A N4 C44 N5 -19.6(9) .
C46B N4 C44 N5 18.0(9) .
O14 N4 C44 C35 -2.0(10) .
C46A N4 C44 C35 161.9(8) .
C46B N4 C44 C35 -160.5(7) .
O15 N5 C44 N4 178.8(5) .
C45 N5 C44 N4 -1.0(6) .
O15 N5 C44 C35 -2.7(8) .
C45 N5 C44 C35 177.5(5) .
C34 C35 C44 N4 -31.9(7) .
C36 C35 C44 N4 143.0(5) .
C34 C35 C44 N5 149.9(5) .
C36 C35 C44 N5 -35.2(7) .
Tb1 O2 C4 C3 -16.3(9) .
Tb1 O2 C4 C5 160.9(4) .
Cu1 O8 C22 C23 -5.3(9) .
Cu1 O8 C22 C21 175.1(4) .
F21 C21 C22 O8 64.8(7) .
F19 C21 C22 O8 -60.5(7) .
F20 C21 C22 O8 -177.4(5) .
F21 C21 C22 C23 -114.8(7) .
F19 C21 C22 C23 119.9(6) .
F20 C21 C22 C23 3.0(9) .
Cu1 O10 C27 C28 15.2(8) .
Cu1 O10 C27 C26 -168.1(4) .
C29 C28 C27 O10 4.3(10) .
C29 C28 C27 C26 -172.2(5) .
C16 N1 C20 C19 0.3(7) .
C31 N1 C20 C19 -177.5(4) .
O6 C14 C15 F18 -35.0(11) .
C13 C14 C15 F18 149.0(8) .
O6 C14 C15 F17 -157.9(6) .
C13 C14 C15 F17 26.1(10) .
O6 C14 C15 F16 83.4(9) .
C13 C14 C15 F16 -92.6(10) .
C35 C34 C33 C32 -0.3(6) .
C35 C34 C33 C37 -177.6(4) .
C31 C32 C33 C34 -0.3(6) .
C31 C32 C33 C37 177.0(4) .
O12 N2 C37 N3 177.1(3) .
C38 N2 C37 N3 -3.1(5) .
O12 N2 C37 C33 -0.4(6) .
C38 N2 C37 C33 179.5(4) .
O13 N3 C37 N2 179.6(4) .
C39 N3 C37 N2 -0.8(5) .
O13 N3 C37 C33 -3.0(7) .
C39 N3 C37 C33 176.6(4) .
C34 C33 C37 N2 142.7(4) .
C32 C33 C37 N2 -34.6(6) .
C34 C33 C37 N3 -34.3(6) .
C32 C33 C37 N3 148.4(4) .
C20 N1 C16 C17 0.2(7) .
C31 N1 C16 C17 178.0(4) .
C18 C17 C16 N1 -0.3(7) .
O6 C14 C13 C12 -6.0(14) .
C15 C14 C13 C12 169.4(7) .
O12 N2 C38 C43 64.6(5) .
C37 N2 C38 C43 -115.3(5) .
O12 N2 C38 C42 -53.7(5) .
C37 N2 C38 C42 126.4(4) .
O12 N2 C38 C39 -174.8(3) .
C37 N2 C38 C39 5.3(5) .
N1 C20 C19 C18 -0.7(7) .
O7 C18 C19 C20 -179.9(4) .
C17 C18 C19 C20 0.6(6) .
Tb1 O1 C2 C3 9.2(8) .
Tb1 O1 C2 C1 -169.6(4) .
F3 C1 C2 O1 52.8(7) .
F2 C1 C2 O1 -67.2(7) .
F1 C1 C2 O1 173.2(5) .
F3 C1 C2 C3 -126.1(6) .
F2 C1 C2 C3 113.9(6) .
F1 C1 C2 C3 -5.7(8) .
O1 C2 C3 C4 0.0(9) .
C1 C2 C3 C4 178.7(5) .
O2 C4 C3 C2 3.3(9) .
C5 C4 C3 C2 -173.8(6) .
O13 N3 C39 C40 63.3(6) .
C37 N3 C39 C40 -116.3(5) .
O13 N3 C39 C41 -57.0(6) .
C37 N3 C39 C41 123.4(5) .
O13 N3 C39 C38 -176.4(4) .
C37 N3 C39 C38 3.9(5) .
N2 C38 C39 N3 -5.0(4) .
C43 C38 C39 N3 109.9(5) .
C42 C38 C39 N3 -121.4(4) .
N2 C38 C39 C40 109.2(5) .
C43 C38 C39 C40 -135.9(6) .
C42 C38 C39 C40 -7.1(6) .
N2 C38 C39 C41 -119.2(5) .
C43 C38 C39 C41 -4.4(6) .
C42 C38 C39 C41 124.4(5) .
Cu1 O11 C29 C28 -20.7(7) .
Cu1 O11 C29 C30 161.0(3) .
C27 C28 C29 O11 -3.7(9) .
C27 C28 C29 C30 174.5(5) .
O11 C29 C30 F28 63.7(6) .
C28 C29 C30 F28 -114.7(6) .
O11 C29 C30 F30 -55.3(7) .
C28 C29 C30 F30 126.2(6) .
O11 C29 C30 F29 -175.6(5) .
C28 C29 C30 F29 5.9(8) .
C33 C32 C31 C36 1.5(6) .
C33 C32 C31 N1 -175.0(3) .
C35 C36 C31 C32 -2.0(6) .
C35 C36 C31 N1 174.5(4) .
C20 N1 C31 C32 -136.4(4) .
C16 N1 C31 C32 45.9(5) .
C20 N1 C31 C36 47.0(6) .
C16 N1 C31 C36 -130.7(4) .
Cu1 O9 C24 C23 9.5(9) .
Cu1 O9 C24 C25 -171.0(4) .
O10 C27 C26 F25 -7.6(9) .
C28 C27 C26 F25 169.5(7) .
O10 C27 C26 F27 -132.9(7) .
C28 C27 C26 F27 44.2(8) .
O10 C27 C26 F26 109.8(7) .
C28 C27 C26 F26 -73.2(8) .
O2 C4 C5 F5 44.6(9) .
C3 C4 C5 F5 -137.9(7) .
O2 C4 C5 F4 -178.2(6) .
C3 C4 C5 F4 -0.7(10) .
O2 C4 C5 F6 -67.5(7) .
C3 C4 C5 F6 110.0(6) .
Tb1 O3 C7 C8 -12.7(11) .
Tb1 O3 C7 C6 166.2(4) .
F7 C6 C7 O3 -87.1(9) .
F8 C6 C7 O3 45.5(10) .
F9 C6 C7 O3 164.3(7) .
F7 C6 C7 C8 91.9(10) .
F8 C6 C7 C8 -135.4(8) .
F9 C6 C7 C8 -16.6(10) .
O8 C22 C23 C24 -1.7(10) .
C21 C22 C23 C24 177.8(6) .
O9 C24 C23 C22 -0.8(11) .
C25 C24 C23 C22 179.8(6) .
Tb1 O4 C9 C8 15.7(11) .
Tb1 O4 C9 C10 -163.3(5) .
F10 C10 C9 O4 65.4(9) .
F11 C10 C9 O4 -57.1(11) .
F12 C10 C9 O4 -176.3(8) .
F10 C10 C9 C8 -113.7(9) .
F11 C10 C9 C8 123.9(9) .
F12 C10 C9 C8 4.6(12) .
O3 C7 C8 C9 -4.2(12) .
C6 C7 C8 C9 176.9(7) .
O4 C9 C8 C7 3.0(12) .
C10 C9 C8 C7 -178.0(7) .
Tb1 O5 C12 C13 10.7(13) .
Tb1 O5 C12 C11 -167.4(5) .
C14 C13 C12 O5 3.4(14) .
C14 C13 C12 C11 -178.6(8) .
F13 C11 C12 O5 21.4(14) .
F14 C11 C12 O5 -126.3(10) .
F15 C11 C12 O5 135.4(12) .
F14A C11 C12 O5 -71.6(12) .
F13 C11 C12 C13 -156.9(10) .
F14 C11 C12 C13 55.4(12) .
F15 C11 C12 C13 -42.8(14) .
F14A C11 C12 C13 110.1(12) .
O9 C24 C25 F23 -38.8(9) .
C23 C24 C25 F23 140.8(7) .
O9 C24 C25 F24 154.4(11) .
C23 C24 C25 F24 -26.1(14) .
O9 C24 C25 F22 98.9(12) .
C23 C24 C25 F22 -81.6(12) .
O9 C24 C25 F22A 57.7(9) .
C23 C24 C25 F22A -122.8(9) .
O9 C24 C25 F24A -155.2(9) .
C23 C24 C25 F24A 24.3(11) .
O15 N5 C45 C49B -35.4(11) .
C44 N5 C45 C49B 144.4(10) .
O15 N5 C45 C46B 163.1(8) .
C44 N5 C45 C46B -17.1(9) .
O15 N5 C45 C50A 33.1(9) .
C44 N5 C45 C50A -147.1(7) .
O15 N5 C45 C50B 84.2(8) .
C44 N5 C45 C50B -96.0(8) .
O15 N5 C45 C46A -160.6(7) .
C44 N5 C45 C46A 19.2(8) .
O15 N5 C45 C49A -79.1(8) .
C44 N5 C45 C49A 100.7(7) .
N5 C45 C46B C47 143.2(11) .
C50A C45 C46B C47 -89.1(16) .
C49A C45 C46B C47 34.5(15) .
N5 C45 C46B C48B -92.6(9) .
C50A C45 C46B C48B 35.1(12) .
C49A C45 C46B C48B 158.7(9) .
N5 C45 C46B N4 24.0(10) .
C50A C45 C46B N4 151.8(8) .
C49A C45 C46B N4 -84.6(9) .
O14 N4 C46B C47 39.7(14) .
C44 N4 C46B C47 -160.4(9) .
O14 N4 C46B C45 173.3(7) .
C44 N4 C46B C45 -26.8(11) .
O14 N4 C46B C48B -69.0(13) .
C44 N4 C46B C48B 90.9(11) .
O14 N4 C46A C47 -38.7(15) .
C44 N4 C46A C47 156.5(9) .
O14 N4 C46A C48A 74.2(13) .
C44 N4 C46A C48A -90.7(11) .
O14 N4 C46A C45 -165.2(7) .
C44 N4 C46A C45 30.0(11) .
C49B C45 C46A C47 89.1(15) .
N5 C45 C46A C47 -147.9(10) .
C50B C45 C46A C47 -41.2(14) .
C49B C45 C46A N4 -150.3(10) .
N5 C45 C46A N4 -27.2(9) .
C50B C45 C46A N4 79.4(11) .
C49B C45 C46A C48A -29.2(14) .
N5 C45 C46A C48A 93.9(10) .
C50B C45 C46A C48A -159.5(11) .
